data_7715625
loop_
_publ_author_name
'Ikeshita, Masahiro'
'Ma, Shing Cho'
'Muller, Gilles'
'Naota, Takeshi'

_publ_section_title
;
 Linker-dependent control of the chiroptical properties of
 polymethylene-vaulted
 <i>trans</i>-bis[(&#x3b2;-iminomethyl)naphthoxy]platinum(II) complexes.
;
_journal_issue 18
_journal_name_full 'Dalton transactions (Cambridge, England : 2003)'
_journal_page_first 7775
_journal_page_last 7787
_journal_paper_doi 10.1039/d4dt00273c
_journal_volume 53
_journal_year 2024
_chemical_formula_moiety 'C30 H30 N2 O2 Pt'
_chemical_formula_sum 'C30 H30 N2 O2 Pt'
_chemical_formula_weight 645.67
_space_group_crystal_system monoclinic
_space_group_IT_number 14
_space_group_name_Hall '-P 2ybc'
_space_group_name_H-M_alt 'P 1 21/c 1'
_atom_sites_solution_hydrogens geom
_atom_sites_solution_primary direct
_atom_sites_solution_secondary difmap
_audit_update_record
;
2020-09-26 deposited with the CCDC.	2024-04-03 downloaded from the CCDC.
;
_cell_angle_alpha 90.0000
_cell_angle_beta 114.215(4)
_cell_angle_gamma 90.0000
_cell_formula_units_Z 8
_cell_length_a 23.5014(9)
_cell_length_b 9.8169(2)
_cell_length_c 23.2015(8)
_cell_measurement_reflns_used 29393
_cell_measurement_temperature 113
_cell_measurement_theta_max 29.32
_cell_measurement_theta_min 2.10
_cell_volume 4881.9(3)
_computing_cell_refinement 'CrysAlisPro 1.171.38.41 (Rigaku OD, 2015)'
_computing_data_collection 'CrysAlisPro 1.171.38.41 (Rigaku OD, 2015)'
_computing_data_reduction 'CrysAlisPro 1.171.38.41 (Rigaku OD, 2015)'
_computing_molecular_graphics 'CrystalStructure 4.2.5'
_computing_publication_material 'CrystalStructure 4.2.5 (Rigaku, 2017)'
_computing_structure_refinement 'SHELXL Version 2014/7 (Sheldrick, 2008)'
_computing_structure_solution 'SHELXT Version 2014/5 (Sheldrick, 2014)'
_diffrn_ambient_temperature 113
_diffrn_detector_area_resol_mean 5.811
_diffrn_measured_fraction_theta_full 0.979
_diffrn_measured_fraction_theta_max 0.957
_diffrn_measurement_device_type 'Rigaku XtaLAB P200'
_diffrn_measurement_method \w
_diffrn_radiation_type 'Mo K\a'
_diffrn_radiation_wavelength 0.71073
_diffrn_reflns_av_R_equivalents 0.0246
_diffrn_reflns_Laue_measured_fraction_full 0.979
_diffrn_reflns_Laue_measured_fraction_max 0.957
_diffrn_reflns_limit_h_max 29
_diffrn_reflns_limit_h_min -30
_diffrn_reflns_limit_k_max 12
_diffrn_reflns_limit_k_min -12
_diffrn_reflns_limit_l_max 23
_diffrn_reflns_limit_l_min -29
_diffrn_reflns_number 31497
_diffrn_reflns_point_group_measured_fraction_full 0.979
_diffrn_reflns_point_group_measured_fraction_max 0.957
_diffrn_reflns_theta_full 25.242
_diffrn_reflns_theta_max 27.498
_diffrn_reflns_theta_min 2.624
_diffrn_standards_number 0
_exptl_absorpt_coefficient_mu 5.756
_exptl_absorpt_correction_T_max 0.750
_exptl_absorpt_correction_T_min 0.171
_exptl_absorpt_correction_type multi-scan
_exptl_absorpt_process_details
;
CrysAlisPro 1.171.38.41 (Rigaku Oxford Diffraction, 2015)
Empirical absorption correction using spherical harmonics,
 implemented in SCALE3 ABSPACK scaling algorithm.
;
_exptl_crystal_colour red
_exptl_crystal_density_diffrn 1.757
_exptl_crystal_density_method 'not measured'
_exptl_crystal_description block
_exptl_crystal_F_000 2544.00
_exptl_crystal_size_max 0.200
_exptl_crystal_size_mid 0.100
_exptl_crystal_size_min 0.050
_refine_diff_density_max 2.66
_refine_diff_density_min -1.91
_refine_ls_extinction_method none
_refine_ls_goodness_of_fit_ref 1.121
_refine_ls_hydrogen_treatment constr
_refine_ls_number_parameters 631
_refine_ls_number_reflns 10738
_refine_ls_number_restraints 0
_refine_ls_R_factor_all 0.0367
_refine_ls_R_factor_gt 0.0298
_refine_ls_shift/su_max 0.002
_refine_ls_structure_factor_coef Fsqd
_refine_ls_weighting_details 'w = 1/[\s^2^(Fo^2^)+(0.0546P)^2^+4.4439P] where P=(Fo^2^+2Fc^2^)/3'
_refine_ls_weighting_scheme calc
_refine_ls_wR_factor_gt 0.0826
_refine_ls_wR_factor_ref 0.0913
_reflns_Friedel_coverage 0.000
_reflns_number_gt 9270
_reflns_number_total 10738
_reflns_threshold_expression F^2^>2.0\s(F^2^)
_cod_data_source_file d4dt00273c2.cif
_cod_data_source_block xcalibur
_cod_depositor_comments 'Adding full bibliography for 7715625--7715636.cif.'
_cod_database_code 7715625

loop_
_space_group_symop_id
_space_group_symop_operation_xyz
1 +X,+Y,+Z
2 -X,1/2+Y,1/2-Z
3 -X,-Y,-Z
4 +X,-1/2-Y,-1/2+Z

loop_
_atom_site_label
_atom_site_type_symbol
_atom_site_fract_x
_atom_site_fract_y
_atom_site_fract_z
_atom_site_U_iso_or_equiv
_atom_site_adp_type
_atom_site_occupancy
_atom_site_site_symmetry_order
_atom_site_calc_flag
_atom_site_refinement_flags_posn
_atom_site_refinement_flags_adp
_atom_site_refinement_flags_occupancy
_atom_site_disorder_assembly
_atom_site_disorder_group
Pt1 Pt 0.86271(2) 0.62678(2) 0.55800(2) 0.02476(6) Uani 1 1 d . . . . .
Pt2 Pt 0.35688(2) 0.59029(2) 0.31316(2) 0.02431(6) Uani 1 1 d . . . . .
O1 O 0.77033(15) 0.6582(3) 0.52023(15) 0.0311(7) Uani 1 1 d . . . . .
O2 O 0.95583(15) 0.6115(4) 0.60035(15) 0.0352(8) Uani 1 1 d . . . . .
O3 O 0.26660(15) 0.6437(3) 0.27314(16) 0.0321(7) Uani 1 1 d . . . . .
O4 O 0.44557(15) 0.5303(3) 0.34413(15) 0.0320(7) Uani 1 1 d . . . . .
N1 N 0.87259(18) 0.7377(5) 0.48993(16) 0.0362(10) Uani 1 1 d . . . . .
N2 N 0.85238(16) 0.4881(4) 0.61707(17) 0.0249(8) Uani 1 1 d . . . . .
N3 N 0.33519(18) 0.4130(3) 0.34353(17) 0.0261(8) Uani 1 1 d . . . . .
N4 N 0.37895(18) 0.7799(4) 0.29713(16) 0.0293(8) Uani 1 1 d . . . . .
C1 C 0.7697(2) 0.8473(5) 0.4524(2) 0.0332(11) Uani 1 1 d . . . . .
C2 C 0.7353(3) 0.9531(5) 0.4138(2) 0.0377(12) Uani 1 1 d . . . . .
H2 H 0.7534 1.0050 0.3911 0.045 Uiso 1 1 calc R U . . .
C3 C 0.6753(3) 0.9857(5) 0.4071(2) 0.0392(13) Uani 1 1 d . . . . .
C4 C 0.6388(3) 1.0914(5) 0.3662(2) 0.0475(16) Uani 1 1 d . . . . .
H4 H 0.6558 1.1434 0.3426 0.057 Uiso 1 1 calc R U . . .
C5 C 0.5800(3) 1.1186(5) 0.3607(2) 0.0531(18) Uani 1 1 d . . . . .
H5 H 0.5565 1.1893 0.3334 0.064 Uiso 1 1 calc R U . . .
C6 C 0.5538(3) 1.0424(5) 0.3953(2) 0.0459(14) Uani 1 1 d . . . . .
H6 H 0.5130 1.0633 0.3916 0.055 Uiso 1 1 calc R U . . .
C7 C 0.5867(3) 0.9379(5) 0.4343(2) 0.0401(13) Uani 1 1 d . . . . .
H7 H 0.5683 0.8865 0.4569 0.048 Uiso 1 1 calc R U . . .
C8 C 0.6484(2) 0.9067(5) 0.4409(2) 0.0324(11) Uani 1 1 d . . . . .
C9 C 0.6829(2) 0.7981(5) 0.4795(2) 0.0298(10) Uani 1 1 d . . . . .
H9 H 0.6646 0.7455 0.5018 0.036 Uiso 1 1 calc R U . . .
C10 C 0.7428(2) 0.7660(4) 0.48564(19) 0.0305(10) Uani 1 1 d . . . . .
C11 C 0.8300(2) 0.8194(5) 0.4526(2) 0.0392(12) Uani 1 1 d . . . . .
H11 H 0.8397 0.8662 0.4220 0.047 Uiso 1 1 calc R U . . .
C12 C 0.9610(2) 0.4930(4) 0.69474(19) 0.0246(9) Uani 1 1 d . . . . .
C13 C 0.9876(2) 0.5729(4) 0.66016(19) 0.0258(9) Uani 1 1 d . . . . .
C14 C 1.0504(2) 0.6045(4) 0.6889(2) 0.0256(9) Uani 1 1 d . . . . .
H14 H 1.0683 0.6580 0.6666 0.031 Uiso 1 1 calc R U . . .
C15 C 1.0885(2) 0.5595(4) 0.7505(2) 0.0247(9) Uani 1 1 d . . . . .
C16 C 1.1534(2) 0.5894(5) 0.7802(2) 0.0310(10) Uani 1 1 d . . . . .
H16 H 1.1717 0.6455 0.7589 0.037 Uiso 1 1 calc R U . . .
C17 C 1.1901(2) 0.5387(5) 0.8387(2) 0.0340(11) Uani 1 1 d . . . . .
H17 H 1.2333 0.5599 0.8577 0.041 Uiso 1 1 calc R U . . .
C18 C 1.1640(2) 0.4554(5) 0.8709(2) 0.0369(11) Uani 1 1 d . . . . .
H18 H 1.1899 0.4196 0.9112 0.044 Uiso 1 1 calc R U . . .
C19 C 1.1016(2) 0.4254(5) 0.8447(2) 0.0356(11) Uani 1 1 d . . . . .
H19 H 1.0843 0.3700 0.8670 0.043 Uiso 1 1 calc R U . . .
C20 C 1.0627(2) 0.4772(5) 0.7838(2) 0.0293(10) Uani 1 1 d . . . . .
C21 C 0.9991(2) 0.4460(5) 0.7548(2) 0.0287(9) Uani 1 1 d . . . . .
H21 H 0.9813 0.3909 0.7768 0.034 Uiso 1 1 calc R U . . .
C22 C 0.8961(2) 0.4469(5) 0.6681(2) 0.0268(9) Uani 1 1 d . . . . .
H22 H 0.8855 0.3793 0.6912 0.032 Uiso 1 1 calc R U . . .
C23 C 0.9266(2) 0.7075(7) 0.4747(2) 0.0465(15) Uani 1 1 d . . . . .
H23A H 0.9649 0.7051 0.5145 0.056 Uiso 1 1 calc R U . . .
H23B H 0.9313 0.7821 0.4483 0.056 Uiso 1 1 calc R U . . .
C24 C 0.9206(3) 0.5750(6) 0.4405(4) 0.073(2) Uani 1 1 d . . . . .
H24A H 0.8882 0.5923 0.3975 0.087 Uiso 1 1 calc R U . . .
H24B H 0.9603 0.5659 0.4356 0.087 Uiso 1 1 calc R U . . .
C25 C 0.9069(4) 0.4347(9) 0.4562(4) 0.080(2) Uani 1 1 d . . . . .
H25A H 0.9333 0.3710 0.4447 0.096 Uiso 1 1 calc R U . . .
H25B H 0.9214 0.4299 0.5027 0.096 Uiso 1 1 calc R U . . .
C26 C 0.8466(4) 0.3849(7) 0.4298(3) 0.083(3) Uani 1 1 d . . . . .
H26A H 0.8374 0.3516 0.3866 0.099 Uiso 1 1 calc R U . . .
H26B H 0.8173 0.4600 0.4262 0.099 Uiso 1 1 calc R U . . .
C27 C 0.8362(5) 0.2733(10) 0.4668(5) 0.132(5) Uani 1 1 d . . . . .
H27A H 0.8013 0.2198 0.4360 0.158 Uiso 1 1 calc R U . . .
H27B H 0.8736 0.2147 0.4791 0.158 Uiso 1 1 calc R U . . .
C28 C 0.8246(6) 0.2803(13) 0.5176(7) 0.211(9) Uani 1 1 d . . . . .
H28A H 0.8636 0.3209 0.5488 0.254 Uiso 1 1 calc R U . . .
H28B H 0.8267 0.1833 0.5299 0.254 Uiso 1 1 calc R U . . .
C29 C 0.7828(3) 0.3286(8) 0.5366(3) 0.0616(18) Uani 1 1 d . . . . .
H29A H 0.7588 0.2481 0.5395 0.074 Uiso 1 1 calc R U . . .
H29B H 0.7539 0.3830 0.5006 0.074 Uiso 1 1 calc R U . . .
C30 C 0.7929(2) 0.4119(4) 0.5942(2) 0.0279(10) Uani 1 1 d . . . . .
H30A H 0.7579 0.4770 0.5841 0.033 Uiso 1 1 calc R U . . .
H30B H 0.7929 0.3510 0.6282 0.033 Uiso 1 1 calc R U . . .
C31 C 0.2244(2) 0.4185(4) 0.2732(2) 0.0256(9) Uani 1 1 d . . . . .
C32 C 0.2213(2) 0.5529(4) 0.2479(2) 0.0274(9) Uani 1 1 d . . . . .
C33 C 0.1677(2) 0.5904(4) 0.1964(2) 0.0275(10) Uani 1 1 d . . . . .
H33 H 0.1666 0.6766 0.1773 0.033 Uiso 1 1 calc R U . . .
C34 C 0.11491(19) 0.5059(4) 0.1712(2) 0.0247(9) Uani 1 1 d . . . . .
C35 C 0.0588(2) 0.5451(5) 0.1189(2) 0.0329(10) Uani 1 1 d . . . . .
H35 H 0.0573 0.6297 0.0984 0.039 Uiso 1 1 calc R U . . .
C36 C 0.0075(2) 0.4627(5) 0.0978(2) 0.0363(11) Uani 1 1 d . . . . .
H36 H -0.0294 0.4909 0.0631 0.044 Uiso 1 1 calc R U . . .
C37 C 0.0086(2) 0.3356(5) 0.1272(2) 0.0347(11) Uani 1 1 d . . . . .
H37 H -0.0277 0.2802 0.1126 0.042 Uiso 1 1 calc R U . . .
C38 C 0.0616(2) 0.2921(5) 0.1764(2) 0.0333(10) Uani 1 1 d . . . . .
H38 H 0.0622 0.2058 0.1951 0.040 Uiso 1 1 calc R U . . .
C39 C 0.1157(2) 0.3754(4) 0.1994(2) 0.0291(10) Uani 1 1 d . . . . .
C40 C 0.1718(2) 0.3352(5) 0.2498(2) 0.0279(9) Uani 1 1 d . . . . .
H40 H 0.1738 0.2481 0.2684 0.034 Uiso 1 1 calc R U . . .
C41 C 0.2796(2) 0.3640(4) 0.3246(2) 0.0268(9) Uani 1 1 d . . . . .
H41 H 0.2741 0.2858 0.3459 0.032 Uiso 1 1 calc R U . . .
C42 C 0.4812(2) 0.7223(4) 0.30037(19) 0.0272(9) Uani 1 1 d . . . . .
C43 C 0.4892(2) 0.5901(4) 0.3299(2) 0.0273(10) Uani 1 1 d . . . . .
C44 C 0.5452(2) 0.5243(5) 0.3459(2) 0.0291(10) Uani 1 1 d . . . . .
H44 H 0.5515 0.4387 0.3667 0.035 Uiso 1 1 calc R U . . .
C45 C 0.5935(2) 0.5795(5) 0.3324(2) 0.0332(11) Uani 1 1 d . . . . .
C46 C 0.6535(2) 0.5131(6) 0.3512(2) 0.0401(12) Uani 1 1 d . . . . .
H46 H 0.6613 0.4297 0.3739 0.048 Uiso 1 1 calc R U . . .
C47 C 0.6985(2) 0.5695(7) 0.3365(2) 0.0447(14) Uani 1 1 d . . . . .
H47 H 0.7373 0.5238 0.3487 0.054 Uiso 1 1 calc R U . . .
C48 C 0.6893(2) 0.6933(6) 0.3038(2) 0.0418(12) Uani 1 1 d . . . . .
H48 H 0.7219 0.7309 0.2946 0.050 Uiso 1 1 calc R U . . .
C49 C 0.6332(2) 0.7603(6) 0.2850(2) 0.0401(12) Uani 1 1 d . . . . .
H49 H 0.6268 0.8435 0.2622 0.048 Uiso 1 1 calc R U . . .
C50 C 0.5848(2) 0.7053(5) 0.29960(19) 0.0284(10) Uani 1 1 d . . . . .
C51 C 0.5288(2) 0.7748(5) 0.28626(19) 0.0321(10) Uani 1 1 d . . . . .
H51 H 0.5232 0.8617 0.2667 0.038 Uiso 1 1 calc R U . . .
C52 C 0.4299(2) 0.8106(4) 0.29217(19) 0.0269(9) Uani 1 1 d . . . . .
H52 H 0.4340 0.9026 0.2818 0.032 Uiso 1 1 calc R U . . .
C53 C 0.3846(2) 0.3446(4) 0.3986(2) 0.0280(10) Uani 1 1 d . . . . .
H53A H 0.4154 0.3032 0.3848 0.034 Uiso 1 1 calc R U . . .
H53B H 0.3655 0.2702 0.4133 0.034 Uiso 1 1 calc R U . . .
C54 C 0.4189(2) 0.4422(5) 0.4541(2) 0.0280(9) Uani 1 1 d . . . . .
H54A H 0.4480 0.4987 0.4433 0.034 Uiso 1 1 calc R U . . .
H54B H 0.4443 0.3869 0.4916 0.034 Uiso 1 1 calc R U . . .
C55 C 0.3770(2) 0.5384(5) 0.4728(2) 0.0302(10) Uani 1 1 d . . . . .
H55A H 0.3395 0.5624 0.4345 0.036 Uiso 1 1 calc R U . . .
H55B H 0.3630 0.4900 0.5021 0.036 Uiso 1 1 calc R U . . .
C56 C 0.4109(2) 0.6687(5) 0.5044(2) 0.0301(10) Uani 1 1 d . . . . .
H56A H 0.4529 0.6445 0.5364 0.036 Uiso 1 1 calc R U . . .
H56B H 0.3877 0.7120 0.5268 0.036 Uiso 1 1 calc R U . . .
C57 C 0.4181(2) 0.7729(5) 0.4583(2) 0.0294(10) Uani 1 1 d . . . . .
H57A H 0.4498 0.8412 0.4827 0.035 Uiso 1 1 calc R U . . .
H57B H 0.4334 0.7254 0.4297 0.035 Uiso 1 1 calc R U . . .
C58 C 0.3572(2) 0.8461(5) 0.4186(2) 0.0317(10) Uani 1 1 d . . . . .
H58A H 0.3430 0.8963 0.4474 0.038 Uiso 1 1 calc R U . . .
H58B H 0.3250 0.7770 0.3961 0.038 Uiso 1 1 calc R U . . .
C59 C 0.3617(2) 0.9466(5) 0.3699(2) 0.0332(11) Uani 1 1 d . . . . .
H59A H 0.3367 1.0283 0.3692 0.040 Uiso 1 1 calc R U . . .
H59B H 0.4057 0.9760 0.3846 0.040 Uiso 1 1 calc R U . . .
C60 C 0.3400(2) 0.8935(4) 0.3020(2) 0.0330(11) Uani 1 1 d . . . . .
H60A H 0.2962 0.8624 0.2869 0.040 Uiso 1 1 calc R U . . .
H60B H 0.3414 0.9689 0.2743 0.040 Uiso 1 1 calc R U . . .

loop_
_atom_site_aniso_label
_atom_site_aniso_U_11
_atom_site_aniso_U_22
_atom_site_aniso_U_33
_atom_site_aniso_U_23
_atom_site_aniso_U_13
_atom_site_aniso_U_12
Pt1 0.02649(10) 0.02806(10) 0.01887(9) -0.00036(6) 0.00843(7) -0.00512(7)
Pt2 0.02948(10) 0.01692(9) 0.02373(10) 0.00048(6) 0.00806(7) -0.00161(6)
O1 0.0305(17) 0.0274(16) 0.0353(17) 0.0070(14) 0.0133(14) 0.0018(14)
O2 0.0235(17) 0.060(2) 0.0207(16) 0.0064(15) 0.0074(14) -0.0113(15)
O3 0.0263(16) 0.0189(15) 0.0405(19) 0.0010(13) 0.0029(14) -0.0013(12)
O4 0.0345(18) 0.0252(16) 0.0370(17) 0.0092(14) 0.0154(15) 0.0015(14)
N1 0.034(2) 0.054(3) 0.0166(17) 0.0021(18) 0.0060(16) -0.0107(19)
N2 0.0254(18) 0.0237(18) 0.0308(19) 0.0009(15) 0.0168(16) -0.0005(15)
N3 0.034(2) 0.0194(17) 0.0234(18) -0.0019(14) 0.0098(16) -0.0006(15)
N4 0.039(2) 0.0193(17) 0.0241(18) 0.0007(15) 0.0072(16) -0.0035(16)
C1 0.043(3) 0.031(2) 0.021(2) -0.0011(19) 0.009(2) -0.009(2)
C2 0.055(3) 0.031(2) 0.022(2) 0.0000(19) 0.011(2) -0.010(2)
C3 0.065(4) 0.022(2) 0.020(2) -0.0005(18) 0.006(2) 0.000(2)
C4 0.082(5) 0.025(2) 0.023(2) 0.0029(19) 0.009(3) 0.006(3)
C5 0.085(5) 0.030(3) 0.023(2) 0.001(2) 0.000(3) 0.015(3)
C6 0.050(3) 0.034(3) 0.032(3) -0.010(2) -0.005(2) 0.014(2)
C7 0.045(3) 0.030(2) 0.027(2) -0.007(2) -0.004(2) 0.006(2)
C8 0.042(3) 0.024(2) 0.019(2) -0.0060(17) 0.001(2) 0.0034(19)
C9 0.036(3) 0.025(2) 0.024(2) -0.0028(18) 0.0078(19) -0.0015(19)
C10 0.040(3) 0.021(2) 0.021(2) 0.0003(17) 0.0028(19) 0.0000(19)
C11 0.050(3) 0.046(3) 0.018(2) 0.000(2) 0.010(2) -0.018(2)
C12 0.027(2) 0.023(2) 0.025(2) 0.0008(17) 0.0119(18) -0.0005(17)
C13 0.032(2) 0.026(2) 0.019(2) -0.0014(17) 0.0093(18) -0.0029(18)
C14 0.027(2) 0.028(2) 0.023(2) 0.0009(17) 0.0114(19) -0.0046(17)
C15 0.027(2) 0.020(2) 0.025(2) -0.0039(17) 0.0089(18) -0.0026(17)
C16 0.032(2) 0.025(2) 0.035(3) -0.0004(19) 0.013(2) -0.0060(18)
C17 0.030(2) 0.031(2) 0.034(2) -0.001(2) 0.006(2) 0.000(2)
C18 0.042(3) 0.036(3) 0.023(2) 0.005(2) 0.004(2) 0.005(2)
C19 0.041(3) 0.038(3) 0.028(2) 0.010(2) 0.014(2) 0.006(2)
C20 0.035(2) 0.027(2) 0.024(2) 0.0006(18) 0.0103(19) 0.0069(19)
C21 0.033(2) 0.028(2) 0.028(2) 0.0024(19) 0.0152(19) 0.0009(19)
C22 0.032(2) 0.025(2) 0.031(2) 0.0061(18) 0.019(2) 0.0046(19)
C23 0.035(3) 0.081(4) 0.023(2) 0.012(3) 0.011(2) -0.015(3)
C24 0.054(4) 0.040(3) 0.145(7) 0.021(4) 0.062(5) 0.016(3)
C25 0.090(6) 0.090(6) 0.087(6) 0.005(5) 0.063(5) 0.004(5)
C26 0.095(6) 0.052(4) 0.050(4) -0.007(3) -0.021(4) -0.030(4)
C27 0.184(10) 0.130(8) 0.149(8) 0.101(7) 0.136(8) 0.122(8)
C28 0.260(14) 0.193(12) 0.327(16) -0.226(13) 0.269(14) -0.198(11)
C29 0.039(3) 0.086(5) 0.062(4) -0.030(4) 0.023(3) -0.031(3)
C30 0.020(2) 0.027(2) 0.039(3) 0.0068(19) 0.014(2) -0.0001(17)
C31 0.031(2) 0.021(2) 0.026(2) -0.0036(17) 0.0125(19) -0.0022(17)
C32 0.028(2) 0.023(2) 0.028(2) -0.0021(18) 0.0086(19) 0.0005(18)
C33 0.032(2) 0.023(2) 0.030(2) -0.0013(17) 0.015(2) -0.0002(18)
C34 0.023(2) 0.024(2) 0.029(2) -0.0059(18) 0.0128(18) 0.0006(17)
C35 0.035(3) 0.027(2) 0.032(2) -0.0036(19) 0.009(2) 0.002(2)
C36 0.029(2) 0.036(3) 0.034(2) -0.005(2) 0.003(2) 0.002(2)
C37 0.027(2) 0.040(3) 0.040(3) -0.008(2) 0.016(2) -0.006(2)
C38 0.036(3) 0.031(2) 0.039(3) -0.003(2) 0.020(2) -0.006(2)
C39 0.035(3) 0.027(2) 0.028(2) -0.0022(18) 0.015(2) -0.0010(19)
C40 0.033(2) 0.024(2) 0.034(2) -0.0016(19) 0.021(2) 0.0013(19)
C41 0.033(2) 0.019(2) 0.027(2) -0.0021(17) 0.0103(19) -0.0019(17)
C42 0.034(2) 0.027(2) 0.021(2) -0.0027(18) 0.0118(19) -0.0058(19)
C43 0.033(2) 0.027(2) 0.022(2) -0.0043(17) 0.0114(19) -0.0067(18)
C44 0.036(3) 0.029(2) 0.024(2) 0.0031(18) 0.0139(19) -0.0024(19)
C45 0.035(3) 0.040(3) 0.019(2) -0.0054(19) 0.005(2) -0.001(2)
C46 0.037(3) 0.053(3) 0.025(2) -0.005(2) 0.007(2) -0.003(2)
C47 0.027(3) 0.078(4) 0.028(3) -0.010(3) 0.009(2) -0.004(3)
C48 0.037(3) 0.055(3) 0.036(3) -0.011(3) 0.018(2) -0.011(2)
C49 0.049(3) 0.040(3) 0.032(2) -0.013(2) 0.017(2) -0.022(2)
C50 0.032(2) 0.031(2) 0.020(2) -0.0096(18) 0.0080(18) -0.0129(19)
C51 0.045(3) 0.027(2) 0.019(2) -0.0028(18) 0.009(2) -0.007(2)
C52 0.035(2) 0.022(2) 0.024(2) 0.0024(17) 0.0125(19) -0.0050(18)
C53 0.033(2) 0.021(2) 0.028(2) 0.0044(18) 0.0105(19) -0.0010(18)
C54 0.027(2) 0.027(2) 0.026(2) 0.0015(18) 0.0070(19) -0.0031(18)
C55 0.029(2) 0.032(2) 0.027(2) -0.0009(19) 0.0091(19) -0.0033(19)
C56 0.028(2) 0.032(2) 0.027(2) -0.0051(19) 0.0074(19) -0.0038(19)
C57 0.029(2) 0.026(2) 0.029(2) -0.0070(19) 0.0084(19) -0.0041(18)
C58 0.033(2) 0.028(2) 0.032(2) -0.006(2) 0.012(2) -0.001(2)
C59 0.036(3) 0.021(2) 0.037(3) -0.0010(19) 0.010(2) -0.0022(19)
C60 0.040(3) 0.016(2) 0.039(3) 0.0061(18) 0.011(2) 0.0055(18)

loop_
_atom_type_symbol
_atom_type_description
_atom_type_scat_dispersion_real
_atom_type_scat_dispersion_imag
_atom_type_scat_source
C C 0.0033 0.0016
;
International Tables for Crystallography
(Vol. C, Tables 4.2.6.8 and 6.1.1.4)
;
H H 0.0000 0.0000
;
International Tables for Crystallography
(Vol. C, Table 6.1.1.4)
;
N N 0.0061 0.0033
;
International Tables for Crystallography
(Vol. C, Tables 4.2.6.8 and 6.1.1.4)
;
O O 0.0106 0.0060
;
International Tables for Crystallography
(Vol. C, Tables 4.2.6.8 and 6.1.1.4)
;
Pt Pt -1.7033 8.3905
;
International Tables for Crystallography
(Vol. C, Tables 4.2.6.8 and 6.1.1.4)
;

loop_
_geom_angle_atom_site_label_1
_geom_angle_atom_site_label_2
_geom_angle_atom_site_label_3
_geom_angle
_geom_angle_site_symmetry_1
_geom_angle_site_symmetry_3
_geom_angle_publ_flag
O1 Pt1 O2 174.64(14) . . ?
O1 Pt1 N1 91.53(15) . . ?
O2 Pt1 N1 88.33(14) . . ?
O1 Pt1 N2 89.44(14) . . ?
O2 Pt1 N2 91.60(14) . . ?
N1 Pt1 N2 170.27(16) . . ?
O4 Pt2 O3 174.05(13) . . ?
O4 Pt2 N4 91.69(14) . . ?
O3 Pt2 N4 88.66(14) . . ?
O4 Pt2 N3 89.76(14) . . ?
O3 Pt2 N3 90.93(14) . . ?
N4 Pt2 N3 170.00(15) . . ?
C10 O1 Pt1 124.1(3) . . ?
C13 O2 Pt1 124.4(3) . . ?
C32 O3 Pt2 122.2(3) . . ?
C43 O4 Pt2 125.1(3) . . ?
C11 N1 C23 117.8(4) . . ?
C11 N1 Pt1 123.6(3) . . ?
C23 N1 Pt1 117.8(3) . . ?
C22 N2 C30 117.2(4) . . ?
C22 N2 Pt1 124.7(3) . . ?
C30 N2 Pt1 117.2(3) . . ?
C41 N3 C53 116.7(4) . . ?
C41 N3 Pt2 124.7(3) . . ?
C53 N3 Pt2 117.9(3) . . ?
C52 N4 C60 117.4(4) . . ?
C52 N4 Pt2 123.7(3) . . ?
C60 N4 Pt2 118.1(3) . . ?
C2 C1 C10 119.7(5) . . ?
C2 C1 C11 117.0(5) . . ?
C10 C1 C11 123.1(4) . . ?
C3 C2 C1 122.5(5) . . ?
C3 C2 H2 118.8 . . ?
C1 C2 H2 118.8 . . ?
C2 C3 C8 118.2(4) . . ?
C2 C3 C4 123.0(5) . . ?
C8 C3 C4 118.7(5) . . ?
C5 C4 C3 120.9(6) . . ?
C5 C4 H4 119.5 . . ?
C3 C4 H4 119.5 . . ?
C4 C5 C6 120.4(5) . . ?
C4 C5 H5 119.8 . . ?
C6 C5 H5 119.8 . . ?
C7 C6 C5 120.8(6) . . ?
C7 C6 H6 119.6 . . ?
C5 C6 H6 119.6 . . ?
C6 C7 C8 120.1(6) . . ?
C6 C7 H7 120.0 . . ?
C8 C7 H7 120.0 . . ?
C9 C8 C3 119.5(5) . . ?
C9 C8 C7 121.5(5) . . ?
C3 C8 C7 119.1(4) . . ?
C10 C9 C8 121.9(5) . . ?
C10 C9 H9 119.0 . . ?
C8 C9 H9 119.0 . . ?
O1 C10 C9 117.8(4) . . ?
O1 C10 C1 124.0(4) . . ?
C9 C10 C1 118.2(4) . . ?
N1 C11 C1 127.4(4) . . ?
N1 C11 H11 116.3 . . ?
C1 C11 H11 116.3 . . ?
C21 C12 C13 119.6(4) . . ?
C21 C12 C22 116.9(4) . . ?
C13 C12 C22 123.4(4) . . ?
O2 C13 C14 118.0(4) . . ?
O2 C13 C12 123.4(4) . . ?
C14 C13 C12 118.4(4) . . ?
C13 C14 C15 121.8(4) . . ?
C13 C14 H14 119.1 . . ?
C15 C14 H14 119.1 . . ?
C14 C15 C20 119.7(4) . . ?
C14 C15 C16 122.3(4) . . ?
C20 C15 C16 117.9(4) . . ?
C17 C16 C15 121.1(4) . . ?
C17 C16 H16 119.4 . . ?
C15 C16 H16 119.4 . . ?
C16 C17 C18 120.3(5) . . ?
C16 C17 H17 119.9 . . ?
C18 C17 H17 119.9 . . ?
C19 C18 C17 120.7(4) . . ?
C19 C18 H18 119.7 . . ?
C17 C18 H18 119.7 . . ?
C18 C19 C20 119.9(5) . . ?
C18 C19 H19 120.0 . . ?
C20 C19 H19 120.0 . . ?
C21 C20 C15 118.3(4) . . ?
C21 C20 C19 121.6(4) . . ?
C15 C20 C19 120.0(4) . . ?
C12 C21 C20 122.1(4) . . ?
C12 C21 H21 118.9 . . ?
C20 C21 H21 118.9 . . ?
N2 C22 C12 126.8(4) . . ?
N2 C22 H22 116.6 . . ?
C12 C22 H22 116.6 . . ?
N1 C23 C24 113.3(4) . . ?
N1 C23 H23A 108.9 . . ?
C24 C23 H23A 108.9 . . ?
N1 C23 H23B 108.9 . . ?
C24 C23 H23B 108.9 . . ?
H23A C23 H23B 107.7 . . ?
C25 C24 C23 130.9(7) . . ?
C25 C24 H24A 104.5 . . ?
C23 C24 H24A 104.5 . . ?
C25 C24 H24B 104.5 . . ?
C23 C24 H24B 104.5 . . ?
H24A C24 H24B 105.7 . . ?
C26 C25 C24 120.1(7) . . ?
C26 C25 H25A 107.3 . . ?
C24 C25 H25A 107.3 . . ?
C26 C25 H25B 107.3 . . ?
C24 C25 H25B 107.3 . . ?
H25A C25 H25B 106.9 . . ?
C25 C26 C27 113.0(7) . . ?
C25 C26 H26A 109.0 . . ?
C27 C26 H26A 109.0 . . ?
C25 C26 H26B 109.0 . . ?
C27 C26 H26B 109.0 . . ?
H26A C26 H26B 107.8 . . ?
C28 C27 C26 129.0(10) . . ?
C28 C27 H27A 105.0 . . ?
C26 C27 H27A 105.0 . . ?
C28 C27 H27B 105.0 . . ?
C26 C27 H27B 105.0 . . ?
H27A C27 H27B 105.9 . . ?
C27 C28 C29 140.8(16) . . ?
C27 C28 H28A 101.8 . . ?
C29 C28 H28A 101.8 . . ?
C27 C28 H28B 101.8 . . ?
C29 C28 H28B 101.8 . . ?
H28A C28 H28B 104.7 . . ?
C28 C29 C30 128.9(7) . . ?
C28 C29 H29A 105.1 . . ?
C30 C29 H29A 105.1 . . ?
C28 C29 H29B 105.1 . . ?
C30 C29 H29B 105.1 . . ?
H29A C29 H29B 105.9 . . ?
N2 C30 C29 112.1(4) . . ?
N2 C30 H30A 109.2 . . ?
C29 C30 H30A 109.2 . . ?
N2 C30 H30B 109.2 . . ?
C29 C30 H30B 109.2 . . ?
H30A C30 H30B 107.9 . . ?
C40 C31 C32 119.5(4) . . ?
C40 C31 C41 116.9(4) . . ?
C32 C31 C41 123.5(4) . . ?
O3 C32 C33 118.9(4) . . ?
O3 C32 C31 122.8(4) . . ?
C33 C32 C31 118.3(4) . . ?
C32 C33 C34 122.5(4) . . ?
C32 C33 H33 118.8 . . ?
C34 C33 H33 118.8 . . ?
C33 C34 C35 122.9(4) . . ?
C33 C34 C39 119.6(4) . . ?
C35 C34 C39 117.5(4) . . ?
C36 C35 C34 121.0(5) . . ?
C36 C35 H35 119.5 . . ?
C34 C35 H35 119.5 . . ?
C35 C36 C37 120.7(4) . . ?
C35 C36 H36 119.7 . . ?
C37 C36 H36 119.7 . . ?
C38 C37 C36 120.5(4) . . ?
C38 C37 H37 119.8 . . ?
C36 C37 H37 119.8 . . ?
C37 C38 C39 120.3(5) . . ?
C37 C38 H38 119.9 . . ?
C39 C38 H38 119.9 . . ?
C40 C39 C38 122.7(4) . . ?
C40 C39 C34 117.3(4) . . ?
C38 C39 C34 120.0(4) . . ?
C31 C40 C39 122.4(4) . . ?
C31 C40 H40 118.8 . . ?
C39 C40 H40 118.8 . . ?
N3 C41 C31 125.4(4) . . ?
N3 C41 H41 117.3 . . ?
C31 C41 H41 117.3 . . ?
C51 C42 C52 117.4(4) . . ?
C51 C42 C43 119.0(4) . . ?
C52 C42 C43 123.1(4) . . ?
O4 C43 C44 118.3(4) . . ?
O4 C43 C42 123.3(4) . . ?
C44 C43 C42 118.4(4) . . ?
C43 C44 C45 122.1(4) . . ?
C43 C44 H44 119.0 . . ?
C45 C44 H44 119.0 . . ?
C44 C45 C50 120.1(4) . . ?
C44 C45 C46 122.4(5) . . ?
C50 C45 C46 117.5(5) . . ?
C47 C46 C45 120.3(5) . . ?
C47 C46 H46 119.9 . . ?
C45 C46 H46 119.9 . . ?
C46 C47 C48 121.9(5) . . ?
C46 C47 H47 119.1 . . ?
C48 C47 H47 119.1 . . ?
C49 C48 C47 120.0(5) . . ?
C49 C48 H48 120.0 . . ?
C47 C48 H48 120.0 . . ?
C48 C49 C50 120.0(5) . . ?
C48 C49 H49 120.0 . . ?
C50 C49 H49 120.0 . . ?
C51 C50 C45 117.3(4) . . ?
C51 C50 C49 122.3(5) . . ?
C45 C50 C49 120.3(5) . . ?
C42 C51 C50 122.8(4) . . ?
C42 C51 H51 118.6 . . ?
C50 C51 H51 118.6 . . ?
N4 C52 C42 127.6(4) . . ?
N4 C52 H52 116.2 . . ?
C42 C52 H52 116.2 . . ?
N3 C53 C54 113.2(3) . . ?
N3 C53 H53A 108.9 . . ?
C54 C53 H53A 108.9 . . ?
N3 C53 H53B 108.9 . . ?
C54 C53 H53B 108.9 . . ?
H53A C53 H53B 107.8 . . ?
C53 C54 C55 116.0(4) . . ?
C53 C54 H54A 108.3 . . ?
C55 C54 H54A 108.3 . . ?
C53 C54 H54B 108.3 . . ?
C55 C54 H54B 108.3 . . ?
H54A C54 H54B 107.4 . . ?
C56 C55 C54 112.3(4) . . ?
C56 C55 H55A 109.1 . . ?
C54 C55 H55A 109.1 . . ?
C56 C55 H55B 109.1 . . ?
C54 C55 H55B 109.1 . . ?
H55A C55 H55B 107.9 . . ?
C55 C56 C57 114.1(4) . . ?
C55 C56 H56A 108.7 . . ?
C57 C56 H56A 108.7 . . ?
C55 C56 H56B 108.7 . . ?
C57 C56 H56B 108.7 . . ?
H56A C56 H56B 107.6 . . ?
C58 C57 C56 112.8(4) . . ?
C58 C57 H57A 109.0 . . ?
C56 C57 H57A 109.0 . . ?
C58 C57 H57B 109.0 . . ?
C56 C57 H57B 109.0 . . ?
H57A C57 H57B 107.8 . . ?
C57 C58 C59 114.4(4) . . ?
C57 C58 H58A 108.6 . . ?
C59 C58 H58A 108.6 . . ?
C57 C58 H58B 108.6 . . ?
C59 C58 H58B 108.6 . . ?
H58A C58 H58B 107.6 . . ?
C60 C59 C58 116.3(4) . . ?
C60 C59 H59A 108.2 . . ?
C58 C59 H59A 108.2 . . ?
C60 C59 H59B 108.2 . . ?
C58 C59 H59B 108.2 . . ?
H59A C59 H59B 107.4 . . ?
N4 C60 C59 112.3(4) . . ?
N4 C60 H60A 109.1 . . ?
C59 C60 H60A 109.1 . . ?
N4 C60 H60B 109.1 . . ?
C59 C60 H60B 109.1 . . ?
H60A C60 H60B 107.9 . . ?

loop_
_geom_bond_atom_site_label_1
_geom_bond_atom_site_label_2
_geom_bond_distance
_geom_bond_site_symmetry_2
_geom_bond_publ_flag
Pt1 O1 2.004(3) . ?
Pt1 O2 2.003(3) . ?
Pt1 N1 2.009(4) . ?
Pt1 N2 2.016(3) . ?
Pt2 O4 1.995(3) . ?
Pt2 O3 2.006(3) . ?
Pt2 N4 2.008(4) . ?
Pt2 N3 2.020(4) . ?
O1 C10 1.326(5) . ?
O2 C13 1.333(5) . ?
O3 C32 1.327(5) . ?
O4 C43 1.337(5) . ?
N1 C11 1.297(6) . ?
N1 C23 1.479(7) . ?
N2 C22 1.274(6) . ?
N2 C30 1.479(5) . ?
N3 C41 1.289(6) . ?
N3 C53 1.488(5) . ?
N4 C52 1.284(6) . ?
N4 C60 1.476(6) . ?
C1 C2 1.394(7) . ?
C1 C10 1.425(7) . ?
C1 C11 1.442(7) . ?
C2 C3 1.391(8) . ?
C2 H2 0.9500 . ?
C3 C8 1.421(7) . ?
C3 C4 1.430(7) . ?
C4 C5 1.360(9) . ?
C4 H4 0.9500 . ?
C5 C6 1.409(9) . ?
C5 H5 0.9500 . ?
C6 C7 1.377(7) . ?
C6 H6 0.9500 . ?
C7 C8 1.428(8) . ?
C7 H7 0.9500 . ?
C8 C9 1.414(6) . ?
C9 C10 1.391(7) . ?
C9 H9 0.9500 . ?
C11 H11 0.9500 . ?
C12 C21 1.389(6) . ?
C12 C13 1.435(6) . ?
C12 C22 1.463(6) . ?
C13 C14 1.382(6) . ?
C14 C15 1.411(6) . ?
C14 H14 0.9500 . ?
C15 C20 1.415(6) . ?
C15 C16 1.425(6) . ?
C16 C17 1.369(7) . ?
C16 H16 0.9500 . ?
C17 C18 1.406(7) . ?
C17 H17 0.9500 . ?
C18 C19 1.368(7) . ?
C18 H18 0.9500 . ?
C19 C20 1.425(6) . ?
C19 H19 0.9500 . ?
C20 C21 1.399(6) . ?
C21 H21 0.9500 . ?
C22 H22 0.9500 . ?
C23 C24 1.500(9) . ?
C23 H23A 0.9900 . ?
C23 H23B 0.9900 . ?
C24 C25 1.492(10) . ?
C24 H24A 0.9900 . ?
C24 H24B 0.9900 . ?
C25 C26 1.383(11) . ?
C25 H25A 0.9900 . ?
C25 H25B 0.9900 . ?
C26 C27 1.473(11) . ?
C26 H26A 0.9900 . ?
C26 H26B 0.9900 . ?
C27 C28 1.316(11) . ?
C27 H27A 0.9900 . ?
C27 H27B 0.9900 . ?
C28 C29 1.317(11) . ?
C28 H28A 0.9900 . ?
C28 H28B 0.9900 . ?
C29 C30 1.500(7) . ?
C29 H29A 0.9900 . ?
C29 H29B 0.9900 . ?
C30 H30A 0.9900 . ?
C30 H30B 0.9900 . ?
C31 C40 1.393(6) . ?
C31 C32 1.432(6) . ?
C31 C41 1.457(6) . ?
C32 C33 1.385(6) . ?
C33 C34 1.405(6) . ?
C33 H33 0.9500 . ?
C34 C35 1.430(6) . ?
C34 C39 1.436(6) . ?
C35 C36 1.366(7) . ?
C35 H35 0.9500 . ?
C36 C37 1.417(7) . ?
C36 H36 0.9500 . ?
C37 C38 1.368(7) . ?
C37 H37 0.9500 . ?
C38 C39 1.418(6) . ?
C38 H38 0.9500 . ?
C39 C40 1.413(6) . ?
C40 H40 0.9500 . ?
C41 H41 0.9500 . ?
C42 C51 1.388(6) . ?
C42 C52 1.433(6) . ?
C42 C43 1.442(6) . ?
C43 C44 1.374(6) . ?
C44 C45 1.403(7) . ?
C44 H44 0.9500 . ?
C45 C50 1.421(7) . ?
C45 C46 1.448(7) . ?
C46 C47 1.355(7) . ?
C46 H46 0.9500 . ?
C47 C48 1.402(8) . ?
C47 H47 0.9500 . ?
C48 C49 1.375(8) . ?
C48 H48 0.9500 . ?
C49 C50 1.422(7) . ?
C49 H49 0.9500 . ?
C50 C51 1.398(7) . ?
C51 H51 0.9500 . ?
C52 H52 0.9500 . ?
C53 C54 1.542(6) . ?
C53 H53A 0.9900 . ?
C53 H53B 0.9900 . ?
C54 C55 1.548(6) . ?
C54 H54A 0.9900 . ?
C54 H54B 0.9900 . ?
C55 C56 1.526(6) . ?
C55 H55A 0.9900 . ?
C55 H55B 0.9900 . ?
C56 C57 1.538(6) . ?
C56 H56A 0.9900 . ?
C56 H56B 0.9900 . ?
C57 C58 1.528(6) . ?
C57 H57A 0.9900 . ?
C57 H57B 0.9900 . ?
C58 C59 1.537(7) . ?
C58 H58A 0.9900 . ?
C58 H58B 0.9900 . ?
C59 C60 1.535(7) . ?
C59 H59A 0.9900 . ?
C59 H59B 0.9900 . ?
C60 H60A 0.9900 . ?
C60 H60B 0.9900 . ?

loop_
_geom_torsion_atom_site_label_1
_geom_torsion_atom_site_label_2
_geom_torsion_atom_site_label_3
_geom_torsion_atom_site_label_4
_geom_torsion
_geom_torsion_site_symmetry_1
_geom_torsion_site_symmetry_2
_geom_torsion_site_symmetry_3
_geom_torsion_site_symmetry_4
_geom_torsion_publ_flag
C10 C1 C2 C3 1.5(7) . . . . ?
C11 C1 C2 C3 176.8(4) . . . . ?
C1 C2 C3 C8 -0.5(7) . . . . ?
C1 C2 C3 C4 -178.1(4) . . . . ?
C2 C3 C4 C5 179.2(5) . . . . ?
C8 C3 C4 C5 1.6(7) . . . . ?
C3 C4 C5 C6 -0.2(8) . . . . ?
C4 C5 C6 C7 -1.1(8) . . . . ?
C5 C6 C7 C8 0.8(7) . . . . ?
C2 C3 C8 C9 -0.4(6) . . . . ?
C4 C3 C8 C9 177.4(4) . . . . ?
C2 C3 C8 C7 -179.6(4) . . . . ?
C4 C3 C8 C7 -1.8(6) . . . . ?
C6 C7 C8 C9 -178.6(4) . . . . ?
C6 C7 C8 C3 0.6(7) . . . . ?
C3 C8 C9 C10 0.2(6) . . . . ?
C7 C8 C9 C10 179.3(4) . . . . ?
Pt1 O1 C10 C9 -159.8(3) . . . . ?
Pt1 O1 C10 C1 23.0(6) . . . . ?
C8 C9 C10 O1 -176.6(4) . . . . ?
C8 C9 C10 C1 0.9(6) . . . . ?
C2 C1 C10 O1 175.6(4) . . . . ?
C11 C1 C10 O1 0.6(7) . . . . ?
C2 C1 C10 C9 -1.7(6) . . . . ?
C11 C1 C10 C9 -176.7(4) . . . . ?
C23 N1 C11 C1 170.0(5) . . . . ?
Pt1 N1 C11 C1 0.4(7) . . . . ?
C2 C1 C11 N1 171.3(5) . . . . ?
C10 C1 C11 N1 -13.6(8) . . . . ?
Pt1 O2 C13 C14 -161.2(3) . . . . ?
Pt1 O2 C13 C12 23.0(6) . . . . ?
C21 C12 C13 O2 173.7(4) . . . . ?
C22 C12 C13 O2 -0.7(7) . . . . ?
C21 C12 C13 C14 -2.1(6) . . . . ?
C22 C12 C13 C14 -176.6(4) . . . . ?
O2 C13 C14 C15 -175.6(4) . . . . ?
C12 C13 C14 C15 0.5(7) . . . . ?
C13 C14 C15 C20 1.4(7) . . . . ?
C13 C14 C15 C16 178.8(4) . . . . ?
C14 C15 C16 C17 -176.6(4) . . . . ?
C20 C15 C16 C17 0.9(7) . . . . ?
C15 C16 C17 C18 0.1(7) . . . . ?
C16 C17 C18 C19 -1.0(8) . . . . ?
C17 C18 C19 C20 0.9(8) . . . . ?
C14 C15 C20 C21 -1.7(6) . . . . ?
C16 C15 C20 C21 -179.2(4) . . . . ?
C14 C15 C20 C19 176.6(4) . . . . ?
C16 C15 C20 C19 -0.9(6) . . . . ?
C18 C19 C20 C21 178.3(5) . . . . ?
C18 C19 C20 C15 0.1(7) . . . . ?
C13 C12 C21 C20 1.8(7) . . . . ?
C22 C12 C21 C20 176.6(4) . . . . ?
C15 C20 C21 C12 0.1(7) . . . . ?
C19 C20 C21 C12 -178.2(4) . . . . ?
C30 N2 C22 C12 170.6(4) . . . . ?
Pt1 N2 C22 C12 1.7(6) . . . . ?
C21 C12 C22 N2 172.5(4) . . . . ?
C13 C12 C22 N2 -12.9(7) . . . . ?
C11 N1 C23 C24 -98.4(6) . . . . ?
Pt1 N1 C23 C24 71.8(5) . . . . ?
N1 C23 C24 C25 -52.5(10) . . . . ?
C23 C24 C25 C26 96.1(11) . . . . ?
C24 C25 C26 C27 -157.5(7) . . . . ?
C25 C26 C27 C28 81.3(15) . . . . ?
C26 C27 C28 C29 61(2) . . . . ?
C27 C28 C29 C30 -131.3(13) . . . . ?
C22 N2 C30 C29 -108.0(5) . . . . ?
Pt1 N2 C30 C29 61.8(5) . . . . ?
C28 C29 C30 N2 24.3(13) . . . . ?
Pt2 O3 C32 C33 -147.8(3) . . . . ?
Pt2 O3 C32 C31 34.6(6) . . . . ?
C40 C31 C32 O3 171.2(4) . . . . ?
C41 C31 C32 O3 -6.4(7) . . . . ?
C40 C31 C32 C33 -6.5(7) . . . . ?
C41 C31 C32 C33 176.0(4) . . . . ?
O3 C32 C33 C34 -172.9(4) . . . . ?
C31 C32 C33 C34 4.9(7) . . . . ?
C32 C33 C34 C35 178.5(4) . . . . ?
C32 C33 C34 C39 0.2(7) . . . . ?
C33 C34 C35 C36 -176.7(5) . . . . ?
C39 C34 C35 C36 1.7(7) . . . . ?
C34 C35 C36 C37 -0.3(7) . . . . ?
C35 C36 C37 C38 -1.3(7) . . . . ?
C36 C37 C38 C39 1.5(7) . . . . ?
C37 C38 C39 C40 -179.5(4) . . . . ?
C37 C38 C39 C34 0.0(7) . . . . ?
C33 C34 C39 C40 -3.6(6) . . . . ?
C35 C34 C39 C40 178.0(4) . . . . ?
C33 C34 C39 C38 176.9(4) . . . . ?
C35 C34 C39 C38 -1.6(6) . . . . ?
C32 C31 C40 C39 3.2(7) . . . . ?
C41 C31 C40 C39 -179.1(4) . . . . ?
C38 C39 C40 C31 -178.6(4) . . . . ?
C34 C39 C40 C31 1.9(6) . . . . ?
C53 N3 C41 C31 177.8(4) . . . . ?
Pt2 N3 C41 C31 7.7(6) . . . . ?
C40 C31 C41 N3 165.4(4) . . . . ?
C32 C31 C41 N3 -17.0(7) . . . . ?
Pt2 O4 C43 C44 -169.2(3) . . . . ?
Pt2 O4 C43 C42 12.9(6) . . . . ?
C51 C42 C43 O4 -178.7(4) . . . . ?
C52 C42 C43 O4 9.6(7) . . . . ?
C51 C42 C43 C44 3.3(6) . . . . ?
C52 C42 C43 C44 -168.3(4) . . . . ?
O4 C43 C44 C45 179.7(4) . . . . ?
C42 C43 C44 C45 -2.2(6) . . . . ?
C43 C44 C45 C50 -1.9(7) . . . . ?
C43 C44 C45 C46 177.7(4) . . . . ?
C44 C45 C46 C47 179.2(5) . . . . ?
C50 C45 C46 C47 -1.2(7) . . . . ?
C45 C46 C47 C48 0.9(8) . . . . ?
C46 C47 C48 C49 -0.8(8) . . . . ?
C47 C48 C49 C50 1.0(7) . . . . ?
C44 C45 C50 C51 4.9(6) . . . . ?
C46 C45 C50 C51 -174.7(4) . . . . ?
C44 C45 C50 C49 -179.0(4) . . . . ?
C46 C45 C50 C49 1.4(6) . . . . ?
C48 C49 C50 C51 174.6(4) . . . . ?
C48 C49 C50 C45 -1.4(7) . . . . ?
C52 C42 C51 C50 171.9(4) . . . . ?
C43 C42 C51 C50 -0.2(6) . . . . ?
C45 C50 C51 C42 -3.9(6) . . . . ?
C49 C50 C51 C42 -179.9(4) . . . . ?
C60 N4 C52 C42 165.4(4) . . . . ?
Pt2 N4 C52 C42 -4.0(6) . . . . ?
C51 C42 C52 N4 173.5(4) . . . . ?
C43 C42 C52 N4 -14.7(7) . . . . ?
C41 N3 C53 C54 -123.2(4) . . . . ?
Pt2 N3 C53 C54 47.6(5) . . . . ?
N3 C53 C54 C55 46.4(5) . . . . ?
C53 C54 C55 C56 -153.9(4) . . . . ?
C54 C55 C56 C57 75.7(5) . . . . ?
C55 C56 C57 C58 74.2(5) . . . . ?
C56 C57 C58 C59 -177.5(4) . . . . ?
C57 C58 C59 C60 97.7(5) . . . . ?
C52 N4 C60 C59 -83.6(5) . . . . ?
Pt2 N4 C60 C59 86.4(4) . . . . ?
C58 C59 C60 N4 -64.0(6) . . . . ?
